data_4512934
loop_
_publ_author_name
'Titi, Hatem M.'
'Nandi, Goutam'
'Tripuramallu, Bharat Kumar'
'Goldberg, Israel'

_publ_section_title
;
 Exploring Supramolecular Self-Assembly of Tetraarylporphyrins by Halogen
 Interactions. 3. Tin(L)2(A2B2-Porphyrin) Arrays Supported by Concerted
 Halogen and Hydrogen Bonding
;
_journal_issue 6
_journal_name_full 'Crystal Growth &amp; Design'
_journal_page_first 3063
_journal_paper_doi 10.1021/acs.cgd.5b00543
_journal_volume 15
_journal_year 2015
_chemical_formula_moiety 'C42 H24 I2 N6'
_chemical_formula_sum 'C42 H24 I2 N6'
_chemical_formula_weight 866.47
_space_group_crystal_system monoclinic
_space_group_IT_number 14
_space_group_name_Hall '-P 2yn'
_space_group_name_H-M_alt 'P 1 21/n 1'
_symmetry_space_group_name_Hall '-P 2yn'
_symmetry_space_group_name_H-M 'P 1 21/n 1'
_atom_sites_solution_hydrogens geom
_atom_sites_solution_primary direct
_atom_sites_solution_secondary difmap
_audit_creation_method SHELXL
_cell_angle_alpha 90
_cell_angle_beta 91.980(2)
_cell_angle_gamma 90
_cell_formula_units_Z 4
_cell_length_a 6.3885(3)
_cell_length_b 22.3246(16)
_cell_length_c 28.971(2)
_cell_measurement_reflns_used 5184
_cell_measurement_temperature 110(2)
_cell_measurement_theta_max 25.06
_cell_measurement_theta_min 1.68
_cell_volume 4129.4(5)
_computing_cell_refinement 'Saint, Bruker-AXS'
_computing_data_collection 'Apex2, Bruker-AXS'
_computing_data_reduction 'Saint, Bruker-AXS'
_computing_structure_refinement 'SHELXL-2014/7 (Sheldrick, 2015)'
_computing_structure_solution 'SHELXTL-2014 (Sheldrick, 2015)'
_diffrn_ambient_temperature 110(2)
_diffrn_detector_area_resol_mean 1.75
_diffrn_measured_fraction_theta_full 0.997
_diffrn_measured_fraction_theta_max 0.997
_diffrn_measurement_device_type 'ApexDuo, Bruker-AXS'
_diffrn_measurement_method '1 deg. \f and \w scans'
_diffrn_radiation_type MoK\a
_diffrn_radiation_wavelength 0.71073
_diffrn_reflns_av_R_equivalents 0.0609
_diffrn_reflns_av_unetI/netI 0.0693
_diffrn_reflns_laue_measured_fraction_full 0.997
_diffrn_reflns_laue_measured_fraction_max 0.997
_diffrn_reflns_limit_h_max 7
_diffrn_reflns_limit_h_min -5
_diffrn_reflns_limit_k_max 26
_diffrn_reflns_limit_k_min -26
_diffrn_reflns_limit_l_max 34
_diffrn_reflns_limit_l_min -34
_diffrn_reflns_number 29332
_diffrn_reflns_point_group_measured_fraction_full 0.997
_diffrn_reflns_point_group_measured_fraction_max 0.997
_diffrn_reflns_theta_full 25.059
_diffrn_reflns_theta_max 25.059
_diffrn_reflns_theta_min 1.677
_diffrn_source 'ImuS micro-focus'
_exptl_absorpt_coefficient_mu 1.557
_exptl_absorpt_correction_T_max 0.746
_exptl_absorpt_correction_T_min 0.575
_exptl_absorpt_correction_type multi-scan
_exptl_absorpt_process_details 'Sadabs, Bruker-AXS'
_exptl_crystal_colour red
_exptl_crystal_density_diffrn 1.394
_exptl_crystal_description rod
_exptl_crystal_F_000 1696
_exptl_crystal_size_max 0.400
_exptl_crystal_size_mid 0.200
_exptl_crystal_size_min 0.200
_platon_squeeze_details
;
molecules of disordered DMF solvent.
;
_refine_diff_density_max 0.641
_refine_diff_density_min -0.723
_refine_diff_density_rms 0.099
_refine_ls_extinction_method none
_refine_ls_goodness_of_fit_ref 0.993
_refine_ls_hydrogen_treatment constr
_refine_ls_matrix_type full
_refine_ls_number_parameters 451
_refine_ls_number_reflns 7317
_refine_ls_number_restraints 0
_refine_ls_restrained_S_all 0.993
_refine_ls_R_factor_all 0.0650
_refine_ls_R_factor_gt 0.0411
_refine_ls_shift/su_max 0.002
_refine_ls_shift/su_mean 0.000
_refine_ls_structure_factor_coef Fsqd
_refine_ls_weighting_details 'w=1/[\s^2^(Fo^2^)+(0.0398P)^2^] where P=(Fo^2^+2Fc^2^)/3'
_refine_ls_weighting_scheme calc
_refine_ls_wR_factor_gt 0.0855
_refine_ls_wR_factor_ref 0.0909
_reflns_Friedel_coverage 0.000
_reflns_number_gt 5184
_reflns_number_total 7317
_reflns_threshold_expression 'I > 2\s(I)'
_cod_data_source_file cg5b00543_si_001.cif
_cod_data_source_block ti95sq-4
_cod_depositor_comments 'Adding full bibliography for 4512931--4512939.cif.'
_cod_database_code 4512934
_shelx_shelxl_version_number 2014/7
_shelx_space_group_comment
;
The symmetry employed for this shelxl refinement is uniquely defined
by the following loop, which should always be used as a source of
symmetry information in preference to the above space-group names.
They are only intended as comments.
;
_shelx_estimated_absorpt_t_min 0.575
_shelx_estimated_absorpt_t_max 0.746

loop_
_space_group_symop_operation_xyz
'x, y, z'
'-x+1/2, y+1/2, -z+1/2'
'-x, -y, -z'
'x-1/2, -y-1/2, z-1/2'

loop_
_atom_site_label
_atom_site_type_symbol
_atom_site_fract_x
_atom_site_fract_y
_atom_site_fract_z
_atom_site_U_iso_or_equiv
_atom_site_adp_type
_atom_site_occupancy
_atom_site_site_symmetry_order
_atom_site_calc_flag
_atom_site_refinement_flags_posn
_atom_site_refinement_flags_adp
C1 C 1.1530(5) 0.78052(19) 0.19036(14) 0.0132(9) Uani 1 1 d . .
C2 C 1.0732(6) 0.76769(19) 0.14547(14) 0.0151(10) Uani 1 1 d . .
C3 C 1.1639(6) 0.7899(2) 0.10373(15) 0.0212(11) Uani 1 1 d . .
H3 H 1.2828 0.8153 0.1021 0.025 Uiso 1 1 calc R U
C4 C 1.0475(6) 0.7678(2) 0.06700(15) 0.0210(11) Uani 1 1 d . .
H4 H 1.0705 0.7740 0.0351 0.025 Uiso 1 1 calc R U
C5 C 0.8809(6) 0.7327(2) 0.08698(14) 0.0163(10) Uani 1 1 d . .
C6 C 0.7203(6) 0.70351(19) 0.06130(14) 0.0153(10) Uani 1 1 d . .
C7 C 0.5553(6) 0.67079(19) 0.07928(14) 0.0154(10) Uani 1 1 d . .
C8 C 0.4059(6) 0.6361(2) 0.05299(15) 0.0220(11) Uani 1 1 d . .
H8 H 0.3945 0.6340 0.0203 0.026 Uiso 1 1 calc R U
C9 C 0.2823(6) 0.6063(2) 0.08300(15) 0.0206(11) Uani 1 1 d . .
H9 H 0.1713 0.5794 0.0752 0.025 Uiso 1 1 calc R U
C10 C 0.3533(6) 0.62367(19) 0.12882(14) 0.0157(10) Uani 1 1 d . .
C11 C 0.2761(6) 0.60043(18) 0.16971(14) 0.0134(9) Uani 1 1 d . .
C12 C 0.3539(6) 0.61376(19) 0.21437(14) 0.0134(9) Uani 1 1 d . .
C13 C 0.2613(6) 0.59273(19) 0.25623(14) 0.0163(10) Uani 1 1 d . .
H13 H 0.1380 0.5692 0.2581 0.020 Uiso 1 1 calc R U
C14 C 0.3827(6) 0.61277(19) 0.29248(15) 0.0184(10) Uani 1 1 d . .
H14 H 0.3612 0.6058 0.3243 0.022 Uiso 1 1 calc R U
C15 C 0.5531(6) 0.64722(19) 0.27283(15) 0.0150(10) Uani 1 1 d . .
C16 C 0.7194(6) 0.67213(19) 0.29875(14) 0.0138(9) Uani 1 1 d . .
C17 C 0.8839(6) 0.70447(19) 0.28028(14) 0.0150(10) Uani 1 1 d . .
C18 C 1.0443(6) 0.7367(2) 0.30741(15) 0.0185(10) Uani 1 1 d . .
H18 H 1.0637 0.7360 0.3401 0.022 Uiso 1 1 calc R U
C19 C 1.1609(6) 0.7677(2) 0.27714(15) 0.0183(10) Uani 1 1 d . .
H19 H 1.2752 0.7934 0.2850 0.022 Uiso 1 1 calc R U
C20 C 1.0812(6) 0.75495(19) 0.23106(15) 0.0153(10) Uani 1 1 d . .
N21 N 0.9032(5) 0.73299(16) 0.13420(12) 0.0164(8) Uani 1 1 d . .
N22 N 0.5187(5) 0.66293(16) 0.12556(12) 0.0156(8) Uani 1 1 d . .
N23 N 0.5274(4) 0.64775(15) 0.22564(11) 0.0118(8) Uani 1 1 d . .
N24 N 0.9141(5) 0.71585(15) 0.23427(11) 0.0135(8) Uani 1 1 d . .
C25 C 1.3152(6) 0.8281(2) 0.19560(14) 0.0158(10) Uani 1 1 d . .
C26 C 1.2614(6) 0.8865(2) 0.18431(16) 0.0231(11) Uani 1 1 d . .
H26 H 1.1263 0.8946 0.1710 0.028 Uiso 1 1 calc R U
C27 C 1.3999(6) 0.9332(2) 0.19194(16) 0.0226(11) Uani 1 1 d . .
H27 H 1.3604 0.9732 0.1845 0.027 Uiso 1 1 calc R U
C28 C 1.5979(6) 0.9206(2) 0.21069(15) 0.0195(10) Uani 1 1 d . .
C29 C 1.6584(6) 0.8636(2) 0.22099(15) 0.0225(11) Uani 1 1 d . .
H29 H 1.7956 0.8557 0.2332 0.027 Uiso 1 1 calc R U
C30 C 1.5160(6) 0.8164(2) 0.21338(15) 0.0190(10) Uani 1 1 d . .
H30 H 1.5570 0.7765 0.2204 0.023 Uiso 1 1 calc R U
I31 I 1.80674(4) 0.99232(2) 0.22325(2) 0.02761(10) Uani 1 1 d . .
C32 C 0.7248(6) 0.70588(19) 0.00991(14) 0.0161(10) Uani 1 1 d . .
C33 C 0.8767(7) 0.6761(2) -0.01435(16) 0.0318(13) Uani 1 1 d . .
H33 H 0.9865 0.6552 0.0017 0.038 Uiso 1 1 calc R U
C34 C 0.8667(8) 0.6771(3) -0.06237(17) 0.0408(15) Uani 1 1 d . .
H34 H 0.9719 0.6563 -0.0783 0.049 Uiso 1 1 calc R U
N35 N 0.7186(6) 0.70547(19) -0.08740(13) 0.0299(10) Uani 1 1 d . .
C36 C 0.5764(7) 0.7340(2) -0.06380(16) 0.0280(12) Uani 1 1 d . .
H36 H 0.4685 0.7546 -0.0807 0.034 Uiso 1 1 calc R U
C37 C 0.5741(6) 0.7359(2) -0.01644(15) 0.0236(11) Uani 1 1 d . .
H37 H 0.4682 0.7579 -0.0017 0.028 Uiso 1 1 calc R U
C38 C 0.1154(6) 0.5519(2) 0.16544(14) 0.0160(10) Uani 1 1 d . .
C39 C -0.0866(6) 0.5618(2) 0.14711(15) 0.0196(10) Uani 1 1 d . .
H39 H -0.1290 0.6010 0.1382 0.024 Uiso 1 1 calc R U
C40 C -0.2256(6) 0.5143(2) 0.14190(16) 0.0235(11) Uani 1 1 d . .
H40 H -0.3638 0.5214 0.1300 0.028 Uiso 1 1 calc R U
C41 C -0.1650(6) 0.4570(2) 0.15383(16) 0.0235(11) Uani 1 1 d . .
C42 C 0.0344(6) 0.4455(2) 0.17241(16) 0.0242(11) Uani 1 1 d . .
H42 H 0.0756 0.4061 0.1810 0.029 Uiso 1 1 calc R U
C43 C 0.1726(6) 0.4937(2) 0.17819(14) 0.0185(10) Uani 1 1 d . .
H43 H 0.3090 0.4866 0.1911 0.022 Uiso 1 1 calc R U
I44 I -0.37251(5) 0.38491(2) 0.14414(2) 0.04094(13) Uani 1 1 d . .
C45 C 0.7234(6) 0.6631(2) 0.34978(15) 0.0182(10) Uani 1 1 d . .
C46 C 0.5795(7) 0.6912(2) 0.37775(16) 0.0290(12) Uani 1 1 d . .
H46 H 0.4777 0.7180 0.3649 0.035 Uiso 1 1 calc R U
C47 C 0.5882(7) 0.6793(3) 0.42459(17) 0.0388(14) Uani 1 1 d . .
H47 H 0.4857 0.6976 0.4429 0.047 Uiso 1 1 calc R U
N48 N 0.7273(6) 0.6446(2) 0.44580(14) 0.0366(11) Uani 1 1 d . .
C49 C 0.8644(8) 0.6177(2) 0.41859(17) 0.0339(13) Uani 1 1 d . .
H49 H 0.9644 0.5913 0.4326 0.041 Uiso 1 1 calc R U
C50 C 0.8692(6) 0.6259(2) 0.37199(16) 0.0245(11) Uani 1 1 d . .
H50 H 0.9725 0.6062 0.3547 0.029 Uiso 1 1 calc R U

loop_
_atom_site_aniso_label
_atom_site_aniso_U_11
_atom_site_aniso_U_22
_atom_site_aniso_U_33
_atom_site_aniso_U_23
_atom_site_aniso_U_13
_atom_site_aniso_U_12
C1 0.013(2) 0.016(3) 0.010(2) 0.0019(19) -0.0035(17) 0.0014(18)
C2 0.013(2) 0.014(3) 0.017(3) 0.002(2) 0.0005(18) 0.0005(18)
C3 0.023(2) 0.026(3) 0.015(3) -0.003(2) 0.004(2) -0.008(2)
C4 0.025(2) 0.026(3) 0.013(3) 0.003(2) -0.0007(19) -0.011(2)
C5 0.021(2) 0.017(3) 0.011(3) 0.0004(19) -0.0015(18) -0.0003(19)
C6 0.019(2) 0.017(3) 0.009(2) 0.0041(19) -0.0013(18) 0.0008(18)
C7 0.016(2) 0.017(3) 0.014(3) 0.002(2) -0.0037(18) 0.0033(18)
C8 0.023(2) 0.031(3) 0.011(2) -0.001(2) -0.0051(19) -0.006(2)
C9 0.017(2) 0.028(3) 0.016(3) -0.002(2) -0.0032(19) -0.010(2)
C10 0.019(2) 0.014(3) 0.014(2) 0.0010(19) -0.0015(18) -0.0009(18)
C11 0.0140(19) 0.009(2) 0.017(3) 0.0036(19) -0.0023(18) 0.0019(17)
C12 0.0122(19) 0.012(2) 0.016(3) -0.0003(19) 0.0011(17) 0.0037(18)
C13 0.020(2) 0.014(3) 0.015(3) -0.001(2) 0.0018(19) 0.0044(18)
C14 0.022(2) 0.016(3) 0.017(3) 0.008(2) 0.0029(19) 0.0035(19)
C15 0.0106(19) 0.011(2) 0.023(3) 0.001(2) 0.0028(18) 0.0023(17)
C16 0.015(2) 0.014(2) 0.013(2) -0.0022(19) -0.0011(17) 0.0058(18)
C17 0.013(2) 0.015(3) 0.017(3) -0.003(2) -0.0030(18) 0.0061(18)
C18 0.022(2) 0.023(3) 0.011(2) -0.006(2) -0.0029(19) 0.004(2)
C19 0.015(2) 0.017(3) 0.022(3) -0.005(2) -0.0016(19) 0.0000(19)
C20 0.014(2) 0.013(2) 0.020(3) 0.000(2) -0.0007(18) 0.0043(18)
N21 0.0144(17) 0.018(2) 0.016(2) -0.0001(17) -0.0021(15) 0.0000(15)
N22 0.0168(17) 0.017(2) 0.012(2) 0.0034(16) -0.0014(15) 0.0015(16)
N23 0.0125(16) 0.013(2) 0.010(2) -0.0018(15) -0.0006(14) -0.0006(14)
N24 0.0160(17) 0.014(2) 0.010(2) 0.0034(16) 0.0001(14) -0.0005(15)
C25 0.016(2) 0.021(3) 0.010(2) -0.001(2) 0.0023(18) -0.0013(19)
C26 0.017(2) 0.024(3) 0.028(3) -0.001(2) -0.0063(19) 0.003(2)
C27 0.022(2) 0.012(3) 0.033(3) 0.001(2) -0.006(2) 0.000(2)
C28 0.019(2) 0.017(3) 0.023(3) 0.004(2) 0.0006(19) -0.0055(19)
C29 0.011(2) 0.028(3) 0.028(3) 0.000(2) -0.0071(19) -0.003(2)
C30 0.015(2) 0.015(3) 0.026(3) -0.003(2) -0.0030(19) 0.0051(19)
I31 0.02368(16) 0.02110(19) 0.0378(2) -0.00125(16) -0.00265(13) -0.00932(13)
C32 0.020(2) 0.016(3) 0.012(2) -0.001(2) -0.0028(19) -0.0080(19)
C33 0.028(3) 0.049(4) 0.018(3) 0.005(3) 0.001(2) 0.005(2)
C34 0.038(3) 0.064(4) 0.020(3) -0.008(3) 0.005(2) 0.003(3)
N35 0.037(2) 0.038(3) 0.015(2) 0.000(2) -0.0048(19) -0.012(2)
C36 0.032(3) 0.037(3) 0.015(3) 0.002(2) -0.002(2) -0.006(2)
C37 0.025(2) 0.031(3) 0.014(3) 0.001(2) -0.001(2) 0.005(2)
C38 0.019(2) 0.020(3) 0.010(2) 0.000(2) 0.0012(18) -0.0057(19)
C39 0.015(2) 0.018(3) 0.026(3) -0.001(2) 0.0012(19) 0.0025(19)
C40 0.015(2) 0.027(3) 0.029(3) -0.001(2) -0.0003(19) -0.001(2)
C41 0.021(2) 0.022(3) 0.027(3) -0.006(2) 0.004(2) -0.014(2)
C42 0.028(2) 0.014(3) 0.031(3) 0.003(2) 0.010(2) -0.003(2)
C43 0.020(2) 0.017(3) 0.018(2) 0.001(2) -0.0014(18) -0.0018(19)
I44 0.02684(17) 0.0264(2) 0.0703(3) -0.01536(19) 0.01212(16) -0.01330(15)
C45 0.024(2) 0.017(3) 0.013(3) 0.001(2) -0.0007(19) 0.001(2)
C46 0.031(3) 0.040(3) 0.015(3) -0.002(2) -0.001(2) 0.009(2)
C47 0.036(3) 0.063(4) 0.018(3) -0.002(3) 0.006(2) 0.008(3)
N48 0.047(3) 0.045(3) 0.017(2) 0.004(2) 0.000(2) 0.004(2)
C49 0.042(3) 0.036(3) 0.023(3) 0.007(3) -0.008(2) 0.010(3)
C50 0.028(2) 0.026(3) 0.019(3) 0.001(2) 0.000(2) 0.002(2)

loop_
_atom_type_symbol
_atom_type_description
_atom_type_scat_dispersion_real
_atom_type_scat_dispersion_imag
_atom_type_scat_source
C C 0.0033 0.0016 'International Tables Vol C Tables 4.2.6.8 and 6.1.1.4'
N N 0.0061 0.0033 'International Tables Vol C Tables 4.2.6.8 and 6.1.1.4'
O O 0.0106 0.0060 'International Tables Vol C Tables 4.2.6.8 and 6.1.1.4'
Sn Sn -0.6537 1.4246 'International Tables Vol C Tables 4.2.6.8 and 6.1.1.4'
I I -0.4742 1.8119 'International Tables Vol C Tables 4.2.6.8 and 6.1.1.4'
H H 0.0000 0.0000 'International Tables Vol C Tables 4.2.6.8 and 6.1.1.4'

loop_
_geom_angle_atom_site_label_1
_geom_angle_atom_site_label_2
_geom_angle_atom_site_label_3
_geom_angle
C20 C1 C2 125.1(4)
C20 C1 C25 116.9(4)
C2 C1 C25 117.9(4)
N21 C2 C1 126.6(4)
N21 C2 C3 109.5(4)
C1 C2 C3 124.0(4)
C4 C3 C2 107.7(4)
C4 C3 H3 126.2
C2 C3 H3 126.2
C3 C4 C5 105.7(4)
C3 C4 H4 127.2
C5 C4 H4 127.2
N21 C5 C6 125.4(4)
N21 C5 C4 110.0(3)
C6 C5 C4 124.7(4)
C5 C6 C7 126.2(4)
C5 C6 C32 118.2(3)
C7 C6 C32 115.6(4)
N22 C7 C6 125.7(4)
N22 C7 C8 108.4(3)
C6 C7 C8 125.7(4)
C9 C8 C7 108.4(4)
C9 C8 H8 125.8
C7 C8 H8 125.8
C8 C9 C10 106.5(4)
C8 C9 H9 126.7
C10 C9 H9 126.7
N22 C10 C11 126.0(4)
N22 C10 C9 109.0(3)
C11 C10 C9 124.8(4)
C10 C11 C12 125.4(4)
C10 C11 C38 117.4(4)
C12 C11 C38 116.8(4)
N23 C12 C11 126.5(4)
N23 C12 C13 109.3(4)
C11 C12 C13 124.2(4)
C14 C13 C12 107.6(4)
C14 C13 H13 126.2
C12 C13 H13 126.2
C13 C14 C15 106.5(4)
C13 C14 H14 126.7
C15 C14 H14 126.7
N23 C15 C16 126.6(4)
N23 C15 C14 109.1(3)
C16 C15 C14 124.2(4)
C17 C16 C15 124.7(4)
C17 C16 C45 117.6(3)
C15 C16 C45 117.8(4)
N24 C17 C16 126.8(4)
N24 C17 C18 108.1(3)
C16 C17 C18 124.9(4)
C19 C18 C17 107.1(4)
C19 C18 H18 126.4
C17 C18 H18 126.4
C18 C19 C20 108.2(4)
C18 C19 H19 125.9
C20 C19 H19 125.9
N24 C20 C1 126.1(4)
N24 C20 C19 108.2(3)
C1 C20 C19 125.7(4)
C2 N21 C5 107.2(3)
C7 N22 C10 107.6(3)
C15 N23 C12 107.5(3)
C20 N24 C17 108.4(3)
C30 C25 C26 118.8(4)
C30 C25 C1 122.3(4)
C26 C25 C1 118.8(4)
C27 C26 C25 121.4(4)
C27 C26 H26 119.3
C25 C26 H26 119.3
C26 C27 C28 118.7(4)
C26 C27 H27 120.7
C28 C27 H27 120.7
C29 C28 C27 121.6(4)
C29 C28 I31 120.0(3)
C27 C28 I31 118.5(3)
C28 C29 C30 119.3(4)
C28 C29 H29 120.3
C30 C29 H29 120.3
C25 C30 C29 120.2(4)
C25 C30 H30 119.9
C29 C30 H30 119.9
C37 C32 C33 116.0(4)
C37 C32 C6 122.1(4)
C33 C32 C6 121.8(4)
C32 C33 C34 119.4(4)
C32 C33 H33 120.3
C34 C33 H33 120.3
N35 C34 C33 124.0(5)
N35 C34 H34 118.0
C33 C34 H34 118.0
C36 N35 C34 115.8(4)
N35 C36 C37 124.3(4)
N35 C36 H36 117.8
C37 C36 H36 117.8
C36 C37 C32 120.4(4)
C36 C37 H37 119.8
C32 C37 H37 119.8
C43 C38 C39 118.5(4)
C43 C38 C11 118.7(3)
C39 C38 C11 122.7(4)
C40 C39 C38 120.0(4)
C40 C39 H39 120.0
C38 C39 H39 120.0
C41 C40 C39 120.6(4)
C41 C40 H40 119.7
C39 C40 H40 119.7
C40 C41 C42 120.9(4)
C40 C41 I44 120.5(3)
C42 C41 I44 118.5(3)
C41 C42 C43 118.2(4)
C41 C42 H42 120.9
C43 C42 H42 120.9
C42 C43 C38 121.7(4)
C42 C43 H43 119.1
C38 C43 H43 119.1
C50 C45 C46 116.4(4)
C50 C45 C16 121.9(4)
C46 C45 C16 121.7(4)
C47 C46 C45 118.6(4)
C47 C46 H46 120.7
C45 C46 H46 120.7
N48 C47 C46 125.1(5)
N48 C47 H47 117.4
C46 C47 H47 117.4
C47 N48 C49 115.7(4)
N48 C49 C50 124.0(4)
N48 C49 H49 118.0
C50 C49 H49 118.0
C49 C50 C45 120.1(4)
C49 C50 H50 120.0
C45 C50 H50 120.0

loop_
_geom_bond_atom_site_label_1
_geom_bond_atom_site_label_2
_geom_bond_distance
C1 C20 1.401(6)
C1 C2 1.410(6)
C1 C25 1.488(6)
C2 N21 1.364(5)
C2 C3 1.447(6)
C3 C4 1.369(6)
C3 H3 0.9500
C4 C5 1.457(6)
C4 H4 0.9500
C5 N21 1.371(5)
C5 C6 1.407(6)
C6 C7 1.398(5)
C6 C32 1.491(6)
C7 N22 1.380(5)
C7 C8 1.429(6)
C8 C9 1.367(6)
C8 H8 0.9500
C9 C10 1.441(6)
C9 H9 0.9500
C10 N22 1.379(5)
C10 C11 1.399(6)
C11 C12 1.402(6)
C11 C38 1.495(6)
C12 N23 1.373(5)
C12 C13 1.446(6)
C13 C14 1.360(6)
C13 H13 0.9500
C14 C15 1.464(5)
C14 H14 0.9500
C15 N23 1.371(5)
C15 C16 1.395(6)
C16 C17 1.397(5)
C16 C45 1.491(6)
C17 N24 1.377(5)
C17 C18 1.459(6)
C18 C19 1.361(6)
C18 H18 0.9500
C19 C20 1.441(6)
C19 H19 0.9500
C20 N24 1.384(5)
C25 C30 1.390(5)
C25 C26 1.384(6)
C26 C27 1.381(6)
C26 H26 0.9500
C27 C28 1.388(6)
C27 H27 0.9500
C28 C29 1.362(6)
C28 I31 2.107(4)
C29 C30 1.403(6)
C29 H29 0.9500
C30 H30 0.9500
C32 C37 1.381(6)
C32 C33 1.387(6)
C33 C34 1.391(7)
C33 H33 0.9500
C34 N35 1.332(6)
C34 H34 0.9500
N35 C36 1.320(6)
C36 C37 1.373(6)
C36 H36 0.9500
C37 H37 0.9500
C38 C43 1.397(6)
C38 C39 1.396(6)
C39 C40 1.387(6)
C39 H39 0.9500
C40 C41 1.377(6)
C40 H40 0.9500
C41 C42 1.389(6)
C41 I44 2.097(4)
C42 C43 1.397(6)
C42 H42 0.9500
C43 H43 0.9500
C45 C50 1.389(6)
C45 C46 1.395(6)
C46 C47 1.382(6)
C46 H46 0.9500
C47 N48 1.315(6)
C47 H47 0.9500
N48 C49 1.340(6)
C49 C50 1.364(6)
C49 H49 0.9500
C50 H50 0.9500

loop_
_platon_squeeze_void_nr
_platon_squeeze_void_average_x
_platon_squeeze_void_average_y
_platon_squeeze_void_average_z
_platon_squeeze_void_volume
_platon_squeeze_void_count_electrons
_platon_squeeze_void_content
1 -0.028 0.000 0.000 334 168 ' '
2 -0.020 0.500 0.000 148 65 ' '
3 -0.025 0.500 0.500 334 168 ' '
4 -0.019 1.000 0.500 148 65 ' '
